data_4330305
loop_
_publ_author_name
'Endrit Shurdha'
'Saul H. Lapidus'
'Peter W. Stephens'
'Curtis E. Moore'
'Arnold L. Rheingold'
'Joel S. Miller'

_publ_contact_author_address
; 
Department of Chemistry
University of Utah
Salt Lake City
UT 84112-0850
USA 
;
_publ_contact_author_email JSMILLER@chem.utah.edu
_publ_contact_author_name 'Joel S. Miller'
_publ_section_title
;
 Extended Network Thiocyanate- and Tetracyanoethanide-Based First-Row
 Transition Metal Complexes
;
_journal_name_full 'Inorganic Chemistry'
_journal_page_first 9655
_journal_page_last 9665
_journal_paper_doi 10.1021/ic300804y
_journal_volume 51
_journal_year 2012
_chemical_formula_moiety 'C12 Co N8'
_chemical_formula_sum 'C12 Co N8'
_chemical_formula_weight 315.13
_chemical_name_systematic
;
?
;
_space_group_IT_number 65
_symmetry_cell_setting orthorhombic
_symmetry_Int_Tables_number 65
_symmetry_space_group_name_Hall '-C 2 2'
_symmetry_space_group_name_H-M 'C m m m'
_cell_angle_alpha 90
_cell_angle_beta 90
_cell_angle_gamma 90
_cell_formula_units_Z 2
_cell_length_a 14.2343(5)
_cell_length_b 17.2526(10)
_cell_length_c 7.2908(3)
_cell_measurement_temperature 295
_cell_volume 1790.47(14)
_computing_cell_refinement TOPAS-Academic
_computing_data_collection SPEC
_computing_data_reduction TOPAS-Academic
_computing_structure_refinement TOPAS-Academic
_computing_structure_solution TOPAS-Academic
_diffrn_ambient_temperature 300
_diffrn_detector 'NaI scintillation counter'
_diffrn_measurement_device_type 'Huber diffractometer'
_diffrn_radiation_monochromator 'Si(111) channel cut'
_diffrn_radiation_type synchrotron
_diffrn_radiation_wavelength 0.7
_diffrn_source synchrotron
_pd_block_diffractogram_id ES-2-187
_pd_char_colour black
_pd_instr_location
;
X16C, National Synchrotron Light Source, Brookhaven National Laboratory
;
_pd_meas_2theta_range_inc 0.005
_pd_meas_2theta_range_max 40.0
_pd_meas_2theta_range_min 3.0
_pd_meas_number_of_points 7401
_pd_meas_scan_method step
_pd_proc_2theta_range_inc 0.005
_pd_proc_2theta_range_max 40.0
_pd_proc_2theta_range_min 3.0
_pd_proc_ls_background_function
;
1 Pearson-Voight peaks and Chebyshev polynomial with 10 coefficients
;
_pd_proc_ls_pref_orient_corr
;
none
;
_pd_proc_ls_profile_function
;
Simple_Axial_model function with Rp=9999,Rs=330 in TOPAS-Academic
;
_pd_proc_ls_prof_R_factor 0.03637
_pd_proc_ls_prof_wR_expected 0.03762
_pd_proc_ls_prof_wR_factor 0.04646
_pd_proc_wavelength 0.7
_pd_spec_mounting
;
capillary
;
_pd_spec_mount_mode transmission
_pd_spec_shape cylinder
_refine_ls_number_parameters 60
_refine_ls_weighting_details 1/(sigma*sigma)
_refine_ls_weighting_scheme sigma
_cod_data_source_file ic300804y_si_002_2.cif
_cod_data_source_block ES-2-187
_cod_original_cell_volume 1790.46(14)
_cod_database_code 4330305
_cod_database_fobs_code 4330305

loop_
_symmetry_equiv_pos_site_id
_symmetry_equiv_pos_as_xyz
1 x,y,z
2 -x,-y,z
3 x,-y,-z
4 -x,y,-z
5 -x,-y,-z
6 x,y,-z
7 -x,y,z
8 x,-y,z
9 1/2+x,1/2+y,z
10 1/2-x,1/2-y,z
11 1/2+x,1/2-y,-z
12 1/2-x,1/2+y,-z
13 1/2-x,1/2-y,-z
14 1/2+x,1/2+y,-z
15 1/2-x,1/2+y,z
16 1/2+x,1/2-y,z

loop_
_atom_site_label
_atom_site_type_symbol
_atom_site_thermal_displace_type
_atom_site_fract_x
_atom_site_fract_y
_atom_site_fract_z
_atom_site_occupancy
_atom_site_U_iso_or_equiv
Co1 Co Uiso 0.25000 0.25000 0.50000 0.500 0.0197(7)
N1A N Uiso 0.1485(3) 0.2305(3) 0.2917(7) 0.500 0.0197(7)
N1B N Uiso 0.2852(5) 0.1334(4) 0.50000 0.500 0.0197(7)
C1A C Uiso 0.0458(6) 0.2205(6) 0.00000 0.500 0.0197(7)
C2A C Uiso 0.0998(4) 0.2217(4) 0.1690(10) 0.500 0.0197(7)
C2B C Uiso 0.3708(10) 0.00000 0.50000 0.500 0.0197(7)
C3B C Uiso 0.3155(6) 0.0662(7) 0.50000 0.500 0.0197(7)
C1B C Uiso 0.4643(12) 0.00000 0.411(2) 0.250 0.0197(7)
N2B N Uiso 0.00000 0.3747(5) 0.2202(10) 0.500 0.0197(7)
C4B C Uiso 0.00000 0.4321(6) 0.2960(12) 0.500 0.0197(7)
C2C C Uiso 0.050(3) 0.032(3) 0.410(6) 0.391(14) 0.60(8)
C1C C Uiso 0.1432(14) 0.00000 0.086(3) 0.68(6) 0.322(19)
Cl1C Cl Uiso 0.2792(8) 0.0718(7) 0.00000 0.32(2) 0.250(9)

loop_
_geom_angle_atom_site_label_1
_geom_angle_atom_site_label_2
_geom_angle_atom_site_label_3
_geom_angle
_geom_angle_publ_flag
N1A Co1 N1B 90.61(19) yes
Co1 N1A C2A 174.1(5) yes
Co1 N1B C3B 173.6(7) yes
N1A C2A C1A 171.1(7) yes
N1B C3B C2B 165.8(10) yes

loop_
_geom_bond_atom_site_label_1
_geom_bond_atom_site_label_2
_geom_bond_distance
_geom_bond_site_symmetry_2
_geom_bond_publ_flag
Co1 N1A 2.123(5) . yes
Co1 N1B 2.073(7) . yes
N1A C2A 1.142(8) . yes
N1B C3B 1.237(14) . yes
N2B C4B 1.134(13) . yes
C1A C2A 1.452(8) . no
C1B C2B 1.48(2) . no
C1B C1B 1.65(2) 4_656 no
C2B C3B 1.387(14) . no
